data_4134693
loop_
_publ_author_name
'Li, Zhi-Wei'
'Wang, Xin'
'Wei, Lian-Qiang'
'Ivanovi\'c-Burmazovi\'c, Ivana'
'Liu, Gao-Feng'

_publ_section_title
;
 Subcomponent Self-Assembly of Covalent Metallacycles Templated by
 Catalytically Active Seven-Coordinate Transition Metal Centers.
;
_journal_issue 16
_journal_name_full 'Journal of the American Chemical Society'
_journal_page_first 7283
_journal_page_last 7288
_journal_paper_doi 10.1021/jacs.0c01035
_journal_volume 142
_journal_year 2020
_chemical_formula_moiety 'C37 H34 F3 N10 O10 S Zn2'
_chemical_formula_sum 'C37 H34 F3 N10 O10 S Zn2'
_chemical_formula_weight 998.54
_space_group_crystal_system monoclinic
_space_group_IT_number 11
_space_group_name_Hall '-P 2yb'
_space_group_name_H-M_alt 'P 1 21/m 1'
_atom_sites_solution_hydrogens mixed
_audit_creation_date 2019-08-29
_audit_creation_method
;
Olex2 1.2
(compiled 2018.05.29 svn.r3508 for OlexSys, GUI svn.r5506)
;
_cell_angle_alpha 90
_cell_angle_beta 115.880(3)
_cell_angle_gamma 90
_cell_formula_units_Z 4
_cell_length_a 14.8683(17)
_cell_length_b 35.964(4)
_cell_length_c 15.7673(18)
_cell_measurement_reflns_used 9947
_cell_measurement_temperature 120(2)
_cell_measurement_theta_max 24.18
_cell_measurement_theta_min 2.66
_cell_volume 7585.6(15)
_computing_molecular_graphics 'Olex2 (Dolomanov et al., 2009)'
_computing_publication_material 'Olex2 (Dolomanov et al., 2009)'
_computing_structure_refinement 'ShelXL (Sheldrick, 2015)'
_diffrn_ambient_temperature 119.99
_diffrn_measured_fraction_theta_full 0.997
_diffrn_measured_fraction_theta_max 0.988
_diffrn_measurement_device_type 'Bruker APEX-II CCD'
_diffrn_measurement_method '\f and \w scans'
_diffrn_radiation_type MoK\a
_diffrn_radiation_wavelength 0.71073
_diffrn_reflns_av_R_equivalents 0.1014
_diffrn_reflns_av_unetI/netI 0.1533
_diffrn_reflns_Laue_measured_fraction_full 0.997
_diffrn_reflns_Laue_measured_fraction_max 0.988
_diffrn_reflns_limit_h_max 19
_diffrn_reflns_limit_h_min -16
_diffrn_reflns_limit_k_max 46
_diffrn_reflns_limit_k_min -46
_diffrn_reflns_limit_l_max 16
_diffrn_reflns_limit_l_min -20
_diffrn_reflns_number 62698
_diffrn_reflns_point_group_measured_fraction_full 0.997
_diffrn_reflns_point_group_measured_fraction_max 0.988
_diffrn_reflns_theta_full 25.242
_diffrn_reflns_theta_max 27.589
_diffrn_reflns_theta_min 1.522
_exptl_absorpt_coefficient_mu 0.705
_exptl_absorpt_correction_type none
_exptl_crystal_colour colourless
_exptl_crystal_colour_primary colourless
_exptl_crystal_density_diffrn 0.874
_exptl_crystal_description BLOCK
_exptl_crystal_F_000 2036
_exptl_crystal_size_max 0.205
_exptl_crystal_size_mid 0.184
_exptl_crystal_size_min 0.15
_refine_diff_density_max 2.702
_refine_diff_density_min -0.815
_refine_diff_density_rms 0.176
_refine_ls_extinction_method none
_refine_ls_goodness_of_fit_ref 1.329
_refine_ls_hydrogen_treatment constr
_refine_ls_matrix_type full
_refine_ls_number_parameters 540
_refine_ls_number_reflns 17661
_refine_ls_number_restraints 152
_refine_ls_restrained_S_all 1.340
_refine_ls_R_factor_all 0.2173
_refine_ls_R_factor_gt 0.1471
_refine_ls_shift/su_max 0.000
_refine_ls_shift/su_mean 0.000
_refine_ls_structure_factor_coef Fsqd
_refine_ls_weighting_details 'w=1/[\s^2^(Fo^2^)+(0.2200P)^2^] where P=(Fo^2^+2Fc^2^)/3'
_refine_ls_weighting_scheme calc
_refine_ls_wR_factor_gt 0.4230
_refine_ls_wR_factor_ref 0.4519
_reflns_Friedel_coverage 0.000
_reflns_number_gt 8662
_reflns_number_total 17661
_reflns_threshold_expression 'I > 2\s(I)'
_cod_data_source_file ja0c01035_si_002.cif
_cod_data_source_block 4
_cod_depositor_comments 'Adding full bibliography for 4134690--4134694.cif.'
_cod_database_code 4134693
_shelx_shelxl_version_number 2014/7
_shelx_space_group_comment
;
The symmetry employed for this shelxl refinement is uniquely defined
by the following loop, which should always be used as a source of
symmetry information in preference to the above space-group names.
They are only intended as comments.
;
_shelx_estimated_absorpt_t_max 0.902
_shelx_estimated_absorpt_t_min 0.869
_olex2_refinement_description
;
1. Fixed Uiso
 At 1.2 times of:
  All C(H) groups, All N(H) groups, All O(H,H) groups
 At 1.5 times of:
  All C(H,H,H) groups
2. Restrained distances
 Zn3-O11
 2.11 with sigma of 0.01
 C21-C22
 1.38 with sigma of 0.01
 C23-C22
 1.39 with sigma of 0.01
 O3-C36
 1.32 with sigma of 0.01
 C26-C27
 1.35 with sigma of 0.01
 C28-C27
 1.42 with sigma of 0.01
3. Rigid bond restraints
 N4, N5
 with sigma for 1-2 distances of 0.01 and sigma for 1-3 distances of 0.01
 Zn2
 with sigma for 1-2 distances of 0.01 and sigma for 1-3 distances of 0.01
 N5, C11
 with sigma for 1-2 distances of 0.01 and sigma for 1-3 distances of 0.01
4. Uiso/Uaniso restraints and constraints
N5 \\sim N4: within 1.7A with sigma of 0.01 and sigma for terminal atoms of 0.02
C38 \\sim O10: within 1.7A with sigma of 0.01 and sigma for terminal atoms of
0.02
C23 \\sim C22: within 1.7A with sigma of 0.01 and sigma for terminal atoms of
0.02
O11 \\sim C38: within 1.7A with sigma of 0.01 and sigma for terminal atoms of
0.02
C9 \\sim C10: within 1.7A with sigma of 0.01 and sigma for terminal atoms of
0.02
N5 \\sim C11: within 1.7A with sigma of 0.01 and sigma for terminal atoms of
0.02
Zn3 \\sim O11: within 1.7A with sigma of 0.01 and sigma for terminal atoms of
0.02
Zn2: within 1.7A with sigma of 0.02 and sigma for terminal atoms of 0.04
Uanis(C23) \\sim Ueq: with sigma of 0.01 and sigma for terminal atoms of 0.02
Uanis(N6) \\sim Ueq, Uanis(N5) \\sim Ueq, Uanis(C7) \\sim Ueq, Uanis(C9) \\sim
Ueq, Uanis(C10) \\sim Ueq: with sigma of 0.01 and sigma for terminal atoms of
0.02
Uanis(N1) \\sim Ueq: with sigma of 0.01 and sigma for terminal atoms of 0.02
Uanis(O10) \\sim Ueq: with sigma of 0.01 and sigma for terminal atoms of 0.02
Uanis(C15) \\sim Ueq: with sigma of 0.01 and sigma for terminal atoms of 0.02
Uanis(O8) \\sim Ueq, Uanis(N5) \\sim Ueq: with sigma of 0.01 and sigma for
terminal atoms of 0.02
Uanis(N5) \\sim Ueq: with sigma of 0.01 and sigma for terminal atoms of 0.02
Uanis(C10) \\sim Ueq: with sigma of 0.01 and sigma for terminal atoms of 0.02
Uanis(C32) \\sim Ueq, Uanis(C31) \\sim Ueq, Uanis(C19) \\sim Ueq, Uanis(C21)
\\sim Ueq, Uanis(N8) \\sim Ueq: with sigma of 0.01 and sigma for terminal atoms
of 0.02
Uanis(O9) \\sim Ueq: with sigma of 0.01 and sigma for terminal atoms of 0.02
Uanis(Zn3) \\sim Ueq, Uanis(O11) \\sim Ueq: with sigma of 0.01 and sigma for
terminal atoms of 0.02
Uanis(N5) = Uanis(O2)
Uanis(O7) = Uanis(O9)
5. Others
 Fixed Sof: H9A(0.5) H9B(0.5)
6.a Riding coordinates:
 O9(H9A,H9B)
6.b Me refined with riding coordinates:
 C28(H28A,H28B,H28C), C36(H36A,H36B,H36C)
6.c Aromatic/amide H refined with riding coordinates:
 N5(H5), N1(H1), N11(H11), C17(H17), C16(H16), C14(H14), C13(H13), C5(H5A),
 C6(H6), C7(H7), C32(H32), C31(H31), C35(H35), C34(H34), C25(H25), C24(H24),
 N6(H6A), C22(H22), C23(H23)
6.d Fitted hexagon refined as free rotating group:
 C12(C17,C16,C15,C14,C13), C8(N3,C4,C5,C6,C7), C33(C32,C31,C30,C35,C34)
6.e Idealised Me refined as rotating group:
 C3(H3A,H3B,H3C), C10(H10A,H10B,H10C), C20(H20A,H20B,H20C)
;
_olex2_submission_special_instructions 'No special instructions were received'

loop_
_space_group_symop_operation_xyz
'x, y, z'
'-x, y+1/2, -z'
'-x, -y, -z'
'x, -y-1/2, z'

loop_
_atom_site_label
_atom_site_type_symbol
_atom_site_fract_x
_atom_site_fract_y
_atom_site_fract_z
_atom_site_U_iso_or_equiv
_atom_site_adp_type
_atom_site_occupancy
_atom_site_site_symmetry_order
_atom_site_calc_flag
_atom_site_refinement_flags_posn
_atom_site_refinement_flags_adp
_atom_site_refinement_flags_occupancy
_atom_site_disorder_assembly
_atom_site_disorder_group
Zn1 Zn 0.20077(8) 0.54239(2) 0.40831(7) 0.0357(3) Uani 1 1 d . . . . .
Zn3 Zn -0.25151(13) 0.7500 -0.08201(12) 0.0559(5) Uani 1 2 d DS TU P . .
Zn2 Zn 0.11466(18) 0.7500 -0.16345(13) 0.0669(7) Uani 1 2 d S TU P . .
S004 S 0.0716(2) 0.62183(7) 0.38291(18) 0.0548(8) Uani 1 1 d . . . . .
O2 O 0.2226(5) 0.57442(15) 0.2991(4) 0.0380(11) Uani 1 1 d . . . . .
O1 O 0.3339(6) 0.57696(17) 0.4988(4) 0.062(2) Uani 1 1 d . . . . .
N9 N 0.8935(8) 0.7500 1.0445(7) 0.040(3) Uani 1 2 d S T P . .
N5 N 0.0825(6) 0.54695(18) 0.1947(5) 0.0380(11) Uani 1 1 d . U . . .
H5 H 0.0364 0.5442 0.1364 0.046 Uiso 1 1 calc R . . . .
O4 O 0.1151(5) 0.58652(17) 0.4227(4) 0.0492(17) Uani 1 1 d . . . . .
N2 N 0.2454(6) 0.5304(2) 0.5584(5) 0.048(2) Uani 1 1 d . . . . .
N1 N 0.3170(6) 0.55298(19) 0.6243(5) 0.047(2) Uani 1 1 d . U . . .
H1 H 0.3341 0.5518 0.6852 0.056 Uiso 1 1 calc R . . . .
N4 N 0.0846(5) 0.52643(17) 0.2684(5) 0.0334(16) Uani 1 1 d . U . . .
F2 F 0.2434(6) 0.64972(18) 0.4062(5) 0.0760(19) Uani 1 1 d . . . . .
F3 F 0.1369(7) 0.6900(2) 0.4021(6) 0.102(3) Uani 1 1 d . . . . .
N11 N 0.7371(6) 0.66558(18) 0.9053(6) 0.054(2) Uani 1 1 d . . . . .
H11 H 0.7509 0.6418 0.9170 0.064 Uiso 1 1 calc R . . . .
O6 O 0.0429(7) 0.6248(2) 0.2833(5) 0.073(2) Uani 1 1 d . . . . .
O8 O 0.6360(6) 0.71137(19) 0.8165(6) 0.081(3) Uani 1 1 d . U . . .
C11 C 0.1580(6) 0.5719(2) 0.2199(6) 0.0286(17) Uani 1 1 d . U . . .
O7 O 0.1330(7) 0.71145(16) -0.0477(5) 0.072(2) Uani 1 1 d . . . . .
C12 C 0.1556(5) 0.59776(13) 0.1437(3) 0.036(2) Uani 1 1 d . . . . .
C17 C 0.1133(5) 0.58754(11) 0.0493(4) 0.047(2) Uani 1 1 d G . . . .
H17 H 0.0878 0.5631 0.0312 0.056 Uiso 1 1 calc R . . . .
C16 C 0.1083(6) 0.61307(14) -0.0189(3) 0.054(3) Uani 1 1 d G . . . .
H16 H 0.0793 0.6061 -0.0834 0.064 Uiso 1 1 calc R . . . .
C15 C 0.1456(6) 0.64882(13) 0.0075(4) 0.049(2) Uani 1 1 d G U . . .
C14 C 0.1879(6) 0.65904(11) 0.1020(4) 0.066(3) Uani 1 1 d G . . . .
H14 H 0.2134 0.6835 0.1200 0.079 Uiso 1 1 calc R . . . .
C13 C 0.1929(5) 0.63350(14) 0.1701(3) 0.045(2) Uani 1 1 d G . . . .
H13 H 0.2219 0.6405 0.2347 0.055 Uiso 1 1 calc R . . . .
C8 C 0.0320(4) 0.48290(15) 0.3427(3) 0.039(2) Uani 1 1 d . . . . .
N3 N 0.1086(4) 0.49804(13) 0.4228(3) 0.0399(18) Uani 1 1 d G . . . .
C4 C 0.1272(4) 0.48437(15) 0.5114(3) 0.045(2) Uani 1 1 d G . . . .
C5 C 0.0694(5) 0.45555(16) 0.5199(3) 0.061(3) Uani 1 1 d G . . . .
H5A H 0.0822 0.4462 0.5805 0.074 Uiso 1 1 calc R . . . .
C6 C -0.0071(5) 0.44041(16) 0.4398(5) 0.064(3) Uani 1 1 d G . . . .
H6 H -0.0467 0.4207 0.4456 0.076 Uiso 1 1 calc R . . . .
C7 C -0.0258(4) 0.45409(16) 0.3512(4) 0.056(3) Uani 1 1 d G U . . .
H7 H -0.0781 0.4437 0.2964 0.067 Uiso 1 1 calc R . . . .
F1 F 0.2108(7) 0.65705(18) 0.5243(5) 0.109(3) Uani 1 1 d . . . . .
N10 N 0.7980(6) 0.6918(2) 0.9608(5) 0.051(2) Uani 1 1 d . . . . .
C1 C 0.3580(7) 0.5772(3) 0.5850(7) 0.053(3) Uani 1 1 d . . . . .
C33 C 0.4359(5) 0.60223(15) 0.6504(4) 0.052(3) Uani 1 1 d . . . . .
C32 C 0.4511(6) 0.63618(17) 0.6166(4) 0.085(4) Uani 1 1 d G U . . .
H32 H 0.4116 0.6429 0.5526 0.102 Uiso 1 1 calc R . . . .
C31 C 0.5242(6) 0.66037(15) 0.6763(5) 0.079(4) Uani 1 1 d G U . . .
H31 H 0.5346 0.6836 0.6532 0.095 Uiso 1 1 calc R . . . .
C30 C 0.5821(5) 0.65061(15) 0.7699(4) 0.069(4) Uani 1 1 d G . . . .
C35 C 0.5668(5) 0.61665(15) 0.8037(3) 0.053(3) Uani 1 1 d G . . . .
H35 H 0.6064 0.6100 0.8676 0.064 Uiso 1 1 calc R . . . .
C34 C 0.4937(5) 0.59246(13) 0.7439(4) 0.052(3) Uani 1 1 d G . . . .
H34 H 0.4833 0.5693 0.7670 0.063 Uiso 1 1 calc R . . . .
O5 O -0.0027(8) 0.6343(2) 0.4140(6) 0.089(3) Uani 1 1 d . . . . .
C26 C 0.9345(8) 0.7161(3) 1.0840(7) 0.061(3) Uani 1 1 d D . . . .
O3 O 0.3004(7) 0.5034(3) 0.4027(6) 0.085(3) Uani 1 1 d D . . . .
C27 C 0.8819(8) 0.6847(2) 1.0339(7) 0.059(3) Uani 1 1 d D . . . .
C2 C 0.2105(8) 0.5015(2) 0.5873(6) 0.047(3) Uani 1 1 d . . . . .
C9 C 0.0213(7) 0.5009(2) 0.2543(6) 0.041(2) Uani 1 1 d . U . . .
N7 N 0.1009(9) 0.6931(2) -0.2173(6) 0.076(3) Uani 1 1 d . . . . .
O12 O -0.3304(10) 0.7500 0.0066(11) 0.101(4) Uani 1 2 d S T P . .
C3 C 0.2436(10) 0.4886(3) 0.6851(7) 0.070(4) Uani 1 1 d . . . . .
H3A H 0.2966 0.5050 0.7280 0.105 Uiso 1 1 calc GR . . . .
H3B H 0.2691 0.4632 0.6911 0.105 Uiso 1 1 calc GR . . . .
H3C H 0.1870 0.4891 0.7012 0.105 Uiso 1 1 calc GR . . . .
C25 C 1.0213(8) 0.7169(3) 1.1673(7) 0.058(3) Uani 1 1 d . . . . .
H25 H 1.0502 0.6944 1.1987 0.070 Uiso 1 1 calc R . . . .
C29 C 0.6510(9) 0.6772(3) 0.8286(7) 0.065(3) Uani 1 1 d . . . . .
C24 C 1.0652(14) 0.7500 1.2041(13) 0.074(5) Uani 1 2 d S T P . .
H24 H 1.1286 0.7500 1.2573 0.089 Uiso 1 2 calc RS T P . .
N6 N 0.1200(8) 0.6666(3) -0.1490(7) 0.075(3) Uani 1 1 d . U . . .
H6A H 0.1246 0.6430 -0.1607 0.090 Uiso 1 1 calc R . . . .
C28 C 0.9148(9) 0.6475(2) 1.0631(7) 0.063(3) Uani 1 1 d D . . . .
H28A H 0.9792 0.6481 1.1192 0.095 Uiso 1 1 calc R . . . .
H28B H 0.8654 0.6346 1.0780 0.095 Uiso 1 1 calc R . . . .
H28C H 0.9223 0.6343 1.0121 0.095 Uiso 1 1 calc R . . . .
C18 C 0.1310(11) 0.6778(3) -0.0657(8) 0.074(4) Uani 1 1 d . . . . .
C10 C -0.0554(9) 0.4874(3) 0.1654(7) 0.070(3) Uani 1 1 d . U . . .
H10A H -0.0621 0.5046 0.1147 0.104 Uiso 1 1 calc GR . . . .
H10B H -0.1192 0.4857 0.1693 0.104 Uiso 1 1 calc GR . . . .
H10C H -0.0365 0.4627 0.1521 0.104 Uiso 1 1 calc GR . . . .
C37 C 0.1730(11) 0.6560(3) 0.4324(8) 0.068(4) Uani 1 1 d . . . . .
O10 O -0.0369(12) 0.7500 -0.2059(10) 0.100(4) Uani 1 2 d S TU P . .
C22 C 0.0433(12) 0.7173(3) -0.4574(7) 0.091(4) Uani 1 1 d D U . . .
H22 H 0.0334 0.6941 -0.4893 0.109 Uiso 1 1 calc R . . . .
C23 C 0.0287(17) 0.7500 -0.5078(13) 0.092(5) Uani 1 2 d DS TU P . .
H23 H 0.0097 0.7500 -0.5737 0.111 Uiso 1 2 calc RS T P . .
C19 C 0.0854(12) 0.6839(4) -0.3039(11) 0.094(4) Uani 1 1 d . U . . .
C21 C 0.0722(11) 0.7177(3) -0.3603(8) 0.082(4) Uani 1 1 d D U . . .
C20 C 0.0769(17) 0.6460(3) -0.3475(12) 0.132(7) Uani 1 1 d . . . . .
H20A H 0.1201 0.6448 -0.3799 0.199 Uiso 1 1 calc GR . . . .
H20B H 0.0074 0.6415 -0.3929 0.199 Uiso 1 1 calc GR . . . .
H20C H 0.0977 0.6270 -0.2980 0.199 Uiso 1 1 calc GR . . . .
C36 C 0.3626(13) 0.4775(3) 0.4154(15) 0.134(8) Uani 1 1 d D . . . .
H36A H 0.3785 0.4763 0.3613 0.201 Uiso 1 1 calc R . . . .
H36B H 0.4238 0.4825 0.4728 0.201 Uiso 1 1 calc R . . . .
H36C H 0.3338 0.4538 0.4218 0.201 Uiso 1 1 calc R . . . .
O11 O -0.1805(9) 0.7500 -0.1728(7) 0.084(3) Uani 1 2 d DS TU P . .
C38 C -0.1222(8) 0.7331(2) -0.2053(6) 0.046(2) Uani 1 1 d . U . . .
N8 N 0.0862(12) 0.7500 -0.3143(10) 0.073(4) Uani 1 2 d S TU P . .
O9 O 0.2511(10) 0.7500 -0.1061(8) 0.072(2) Uani 1 2 d S TU P . .
H9A H 0.2736 0.7577 -0.0453 0.086 Uiso 0.5 1 d R . . . .
H9B H 0.2740 0.7657 -0.1376 0.086 Uiso 0.5 1 d R . . . .

loop_
_atom_site_aniso_label
_atom_site_aniso_U_11
_atom_site_aniso_U_22
_atom_site_aniso_U_33
_atom_site_aniso_U_23
_atom_site_aniso_U_13
_atom_site_aniso_U_12
Zn1 0.0527(7) 0.0192(5) 0.0286(5) 0.0050(4) 0.0117(5) -0.0055(4)
Zn3 0.0541(11) 0.0278(8) 0.0527(10) 0.000 -0.0076(8) 0.000
Zn2 0.150(2) 0.0220(8) 0.0611(11) 0.000 0.0761(13) 0.000
S004 0.098(2) 0.0331(12) 0.0432(14) 0.0037(11) 0.0402(15) 0.0096(13)
O2 0.053(3) 0.026(2) 0.033(2) 0.0004(18) 0.016(2) -0.0060(19)
O1 0.086(5) 0.032(3) 0.034(4) 0.007(3) -0.006(4) -0.027(3)
N9 0.043(6) 0.030(5) 0.034(6) 0.000 0.005(5) 0.000
N5 0.053(3) 0.026(2) 0.033(2) 0.0004(18) 0.016(2) -0.0060(19)
O4 0.089(5) 0.035(3) 0.040(4) 0.019(3) 0.043(4) 0.014(3)
N2 0.047(5) 0.031(4) 0.043(5) 0.009(4) -0.001(4) -0.011(3)
N1 0.075(5) 0.020(3) 0.034(4) 0.009(3) 0.012(4) 0.001(3)
N4 0.049(4) 0.020(3) 0.031(3) 0.004(3) 0.017(3) -0.002(3)
F2 0.101(5) 0.057(4) 0.085(5) -0.003(3) 0.054(5) -0.017(4)
F3 0.156(8) 0.057(4) 0.109(6) 0.017(4) 0.074(6) 0.010(5)
N11 0.053(5) 0.014(3) 0.060(5) 0.007(3) -0.007(4) 0.004(3)
O6 0.105(7) 0.066(5) 0.056(5) 0.020(4) 0.042(5) 0.016(4)
O8 0.070(5) 0.039(4) 0.085(5) -0.004(4) -0.012(4) -0.001(3)
C11 0.047(5) 0.018(3) 0.027(4) 0.002(3) 0.022(4) 0.001(3)
O7 0.145(6) 0.016(2) 0.070(4) 0.001(3) 0.061(4) -0.003(4)
C12 0.045(5) 0.030(4) 0.042(5) 0.004(4) 0.027(4) -0.004(4)
C17 0.076(7) 0.028(4) 0.044(6) -0.006(4) 0.034(5) -0.006(4)
C16 0.125(10) 0.024(4) 0.031(5) -0.006(4) 0.051(6) -0.005(5)
C15 0.087(6) 0.026(4) 0.042(5) -0.007(4) 0.037(5) -0.010(4)
C14 0.129(10) 0.015(4) 0.096(9) -0.003(5) 0.088(9) -0.012(5)
C13 0.076(7) 0.037(5) 0.027(5) -0.004(4) 0.025(5) -0.009(5)
C8 0.045(6) 0.028(4) 0.046(5) 0.007(4) 0.022(5) -0.011(4)
N3 0.058(5) 0.027(4) 0.030(4) 0.001(3) 0.015(4) -0.004(3)
C4 0.066(7) 0.027(4) 0.049(6) 0.023(4) 0.031(5) 0.012(4)
C5 0.099(9) 0.038(5) 0.049(6) 0.020(5) 0.035(7) -0.003(6)
C6 0.089(9) 0.041(5) 0.067(7) 0.028(5) 0.039(7) -0.017(5)
C7 0.067(6) 0.047(5) 0.054(6) -0.003(4) 0.027(5) -0.023(4)
F1 0.183(9) 0.045(4) 0.076(5) 0.000(4) 0.034(5) -0.016(4)
N10 0.054(5) 0.031(4) 0.042(5) 0.007(3) -0.001(4) -0.009(4)
C1 0.043(6) 0.043(5) 0.046(6) -0.005(5) -0.004(5) 0.004(4)
C33 0.065(7) 0.017(4) 0.050(6) 0.001(4) 0.004(5) 0.002(4)
C32 0.096(7) 0.059(6) 0.064(6) 0.010(5) 0.001(5) -0.025(6)
C31 0.076(7) 0.046(5) 0.072(7) 0.009(5) -0.007(5) -0.005(5)
C30 0.063(7) 0.033(5) 0.062(7) -0.004(5) -0.019(6) 0.010(5)
C35 0.056(6) 0.035(5) 0.035(5) 0.006(4) -0.010(5) 0.006(4)
C34 0.050(6) 0.034(5) 0.048(6) -0.002(4) -0.001(5) -0.001(4)
O5 0.146(9) 0.052(5) 0.063(5) -0.011(4) 0.039(6) 0.012(5)
C26 0.063(7) 0.062(7) 0.040(6) 0.021(5) 0.005(5) 0.017(6)
O3 0.097(7) 0.078(6) 0.081(6) 0.009(5) 0.040(5) 0.007(5)
C27 0.065(7) 0.062(7) 0.038(6) -0.002(5) 0.010(6) 0.006(6)
C2 0.067(7) 0.026(4) 0.034(5) 0.006(4) 0.011(5) -0.006(4)
C9 0.048(5) 0.034(4) 0.037(4) 0.012(4) 0.015(4) -0.007(4)
N7 0.162(11) 0.044(5) 0.047(5) -0.013(4) 0.070(7) -0.020(6)
O12 0.074(9) 0.093(10) 0.116(11) 0.000 0.022(8) 0.000
C3 0.101(9) 0.039(6) 0.045(6) 0.005(5) 0.008(6) -0.003(6)
C25 0.046(6) 0.067(7) 0.049(6) -0.006(5) 0.009(5) -0.006(5)
C29 0.080(8) 0.029(5) 0.051(6) 0.004(5) -0.002(6) 0.006(5)
C24 0.076(12) 0.071(11) 0.065(11) 0.000 0.021(10) 0.000
N6 0.121(7) 0.044(5) 0.076(6) 0.008(4) 0.057(5) -0.008(5)
C28 0.073(8) 0.049(6) 0.040(6) -0.006(5) -0.001(5) 0.012(5)
C18 0.172(13) 0.026(5) 0.077(8) -0.018(5) 0.104(9) -0.023(6)
C10 0.093(8) 0.054(6) 0.044(5) 0.021(5) 0.013(5) -0.039(5)
C37 0.115(11) 0.048(7) 0.045(7) -0.001(5) 0.038(7) -0.026(7)
O10 0.124(8) 0.078(7) 0.086(7) 0.000 0.035(6) 0.000
C22 0.151(10) 0.069(7) 0.059(7) -0.003(5) 0.053(7) -0.005(6)
C23 0.129(9) 0.084(7) 0.075(7) 0.000 0.055(6) 0.000
C19 0.127(9) 0.084(7) 0.087(8) 0.014(6) 0.061(7) 0.000(7)
C21 0.132(8) 0.055(6) 0.071(7) 0.000(5) 0.057(6) -0.006(6)
C20 0.27(2) 0.030(6) 0.132(14) 0.002(8) 0.119(16) 0.002(10)
C36 0.20(2) 0.043(8) 0.22(2) 0.017(10) 0.140(18) 0.015(10)
O11 0.088(7) 0.078(6) 0.068(6) 0.000 0.019(5) 0.000
C38 0.070(6) 0.032(4) 0.034(5) -0.016(4) 0.021(5) -0.003(4)
N8 0.105(8) 0.063(7) 0.066(7) 0.000 0.050(6) 0.000
O9 0.145(6) 0.016(2) 0.070(4) 0.001(3) 0.061(4) -0.003(4)

loop_
_atom_type_symbol
_atom_type_description
_atom_type_scat_dispersion_real
_atom_type_scat_dispersion_imag
_atom_type_scat_source
C C 0.0033 0.0016 'International Tables Vol C Tables 4.2.6.8 and 6.1.1.4'
H H 0.0000 0.0000 'International Tables Vol C Tables 4.2.6.8 and 6.1.1.4'
F F 0.0171 0.0103 'International Tables Vol C Tables 4.2.6.8 and 6.1.1.4'
N N 0.0061 0.0033 'International Tables Vol C Tables 4.2.6.8 and 6.1.1.4'
O O 0.0106 0.0060 'International Tables Vol C Tables 4.2.6.8 and 6.1.1.4'
S S 0.1246 0.1234 'International Tables Vol C Tables 4.2.6.8 and 6.1.1.4'
Zn Zn 0.2839 1.4301 'International Tables Vol C Tables 4.2.6.8 and 6.1.1.4'

loop_
_geom_angle_atom_site_label_1
_geom_angle_atom_site_label_2
_geom_angle_atom_site_label_3
_geom_angle
_geom_angle_site_symmetry_1
_geom_angle_site_symmetry_3
_geom_angle_publ_flag
O2 Zn1 O1 79.5(2) . . ?
O4 Zn1 O2 89.6(2) . . ?
O4 Zn1 O1 85.5(3) . . ?
O4 Zn1 N2 86.9(3) . . ?
O4 Zn1 N4 93.3(3) . . ?
O4 Zn1 N3 95.9(2) . . ?
N2 Zn1 O2 149.4(2) . . ?
N2 Zn1 O1 70.0(3) . . ?
N2 Zn1 N4 139.6(3) . . ?
N4 Zn1 O2 70.9(2) . . ?
N4 Zn1 O1 150.4(3) . . ?
N3 Zn1 O2 140.9(2) . . ?
N3 Zn1 O1 139.4(2) . . ?
N3 Zn1 N2 69.6(2) . . ?
N3 Zn1 N4 70.1(2) . . ?
O3 Zn1 O2 88.2(3) . . ?
O3 Zn1 O1 87.3(3) . . ?
O3 Zn1 O4 172.8(3) . . ?
O3 Zn1 N2 91.5(3) . . ?
O3 Zn1 N4 92.5(3) . . ?
O3 Zn1 N3 90.2(3) . . ?
N9 Zn3 O8 141.34(19) 1_454 4_474 ?
N9 Zn3 O8 141.34(19) 1_454 1_454 ?
N9 Zn3 N10 70.27(19) 1_454 1_454 ?
N9 Zn3 N10 70.27(19) 1_454 4_474 ?
O8 Zn3 O8 77.3(4) 1_454 4_474 ?
N10 Zn3 O8 71.1(3) 1_454 1_454 ?
N10 Zn3 O8 71.1(3) 4_474 4_474 ?
N10 Zn3 O8 148.3(3) 1_454 4_474 ?
N10 Zn3 O8 148.3(3) 4_474 1_454 ?
N10 Zn3 N10 140.5(4) 4_474 1_454 ?
O12 Zn3 N9 90.4(5) . 1_454 ?
O12 Zn3 O8 90.9(4) . 4_474 ?
O12 Zn3 O8 90.9(4) . 1_454 ?
O12 Zn3 N10 90.3(3) . 1_454 ?
O12 Zn3 N10 90.3(3) . 4_474 ?
O11 Zn3 N9 91.9(4) . 1_454 ?
O11 Zn3 O8 87.3(4) . 1_454 ?
O11 Zn3 O8 87.3(4) . 4_474 ?
O11 Zn3 N10 90.5(3) . 1_454 ?
O11 Zn3 N10 90.5(3) . 4_474 ?
O11 Zn3 O12 177.7(5) . . ?
O7 Zn2 O7 77.6(3) . 4_575 ?
O7 Zn2 N8 141.16(17) 4_575 . ?
O7 Zn2 N8 141.16(17) . . ?
N7 Zn2 O7 149.6(3) . 4_575 ?
N7 Zn2 O7 72.1(3) . . ?
N7 Zn2 O7 72.1(3) 4_575 4_575 ?
N7 Zn2 O7 149.6(3) 4_575 . ?
N7 Zn2 N7 138.1(5) 4_575 . ?
N7 Zn2 N8 69.1(2) . . ?
N7 Zn2 N8 69.1(2) 4_575 . ?
O10 Zn2 O7 89.5(4) . 4_575 ?
O10 Zn2 O7 89.5(4) . . ?
O10 Zn2 N7 88.3(4) . . ?
O10 Zn2 N7 88.3(4) . 4_575 ?
O10 Zn2 N8 89.0(6) . . ?
O9 Zn2 O7 83.2(4) . . ?
O9 Zn2 O7 83.2(4) . 4_575 ?
O9 Zn2 N7 95.0(4) . . ?
O9 Zn2 N7 95.0(4) . 4_575 ?
O9 Zn2 O10 170.6(5) . . ?
O9 Zn2 N8 100.4(5) . . ?
O4 S004 O6 113.8(4) . . ?
O4 S004 O5 112.7(5) . . ?
O4 S004 C37 106.0(6) . . ?
O6 S004 O5 115.9(5) . . ?
O6 S004 C37 102.2(5) . . ?
O5 S004 C37 104.7(6) . . ?
C11 O2 Zn1 116.6(5) . . ?
C1 O1 Zn1 116.8(7) . . ?
C26 N9 Zn3 118.1(5) 4_575 1_656 ?
C26 N9 Zn3 118.1(5) . 1_656 ?
C26 N9 C26 123.6(11) 4_575 . ?
N4 N5 H5 123.2 . . ?
C11 N5 H5 123.2 . . ?
C11 N5 N4 113.6(7) . . ?
S004 O4 Zn1 142.6(4) . . ?
N1 N2 Zn1 117.7(6) . . ?
C2 N2 Zn1 122.9(6) . . ?
C2 N2 N1 119.3(8) . . ?
N2 N1 H1 123.7 . . ?
C1 N1 N2 112.7(8) . . ?
C1 N1 H1 123.7 . . ?
N5 N4 Zn1 115.3(5) . . ?
C9 N4 Zn1 124.3(6) . . ?
C9 N4 N5 120.3(7) . . ?
N10 N11 H11 121.2 . . ?
N10 N11 C29 117.5(7) . . ?
C29 N11 H11 121.2 . . ?
C29 O8 Zn3 118.5(7) . 1_656 ?
O2 C11 N5 122.7(7) . . ?
O2 C11 C12 120.7(7) . . ?
N5 C11 C12 116.5(7) . . ?
C18 O7 Zn2 116.1(7) . . ?
C17 C12 C11 122.2(4) . . ?
C17 C12 C13 120.0 . . ?
C13 C12 C11 117.7(4) . . ?
C12 C17 H17 120.0 . . ?
C12 C17 C16 120.0 . . ?
C16 C17 H17 120.0 . . ?
C17 C16 H16 120.0 . . ?
C17 C16 C15 120.0 . . ?
C15 C16 H16 120.0 . . ?
C16 C15 C18 120.5(5) . . ?
C14 C15 C16 120.0 . . ?
C14 C15 C18 119.2(5) . . ?
C15 C14 H14 120.0 . . ?
C13 C14 C15 120.0 . . ?
C13 C14 H14 120.0 . . ?
C12 C13 H13 120.0 . . ?
C14 C13 C12 120.0 . . ?
C14 C13 H13 120.0 . . ?
N3 C8 C7 120.0 . . ?
N3 C8 C9 113.1(5) . . ?
C7 C8 C9 126.9(5) . . ?
C8 N3 Zn1 119.6(3) . . ?
C4 N3 Zn1 120.4(3) . . ?
C4 N3 C8 120.0 . . ?
N3 C4 C5 120.0 . . ?
N3 C4 C2 114.1(5) . . ?
C5 C4 C2 125.9(5) . . ?
C4 C5 H5A 120.0 . . ?
C6 C5 C4 120.0 . . ?
C6 C5 H5A 120.0 . . ?
C5 C6 H6 120.0 . . ?
C7 C6 C5 120.0 . . ?
C7 C6 H6 120.0 . . ?
C8 C7 H7 120.0 . . ?
C6 C7 C8 120.0 . . ?
C6 C7 H7 120.0 . . ?
N11 N10 Zn3 115.2(5) . 1_656 ?
C27 N10 Zn3 121.0(6) . 1_656 ?
C27 N10 N11 123.8(7) . . ?
O1 C1 N1 121.4(9) . . ?
O1 C1 C33 122.1(10) . . ?
N1 C1 C33 116.4(9) . . ?
C32 C33 C1 118.6(6) . . ?
C32 C33 C34 120.0 . . ?
C34 C33 C1 121.4(6) . . ?
C33 C32 H32 120.0 . . ?
C33 C32 C31 120.0 . . ?
C31 C32 H32 120.0 . . ?
C32 C31 H31 120.0 . . ?
C30 C31 C32 120.0 . . ?
C30 C31 H31 120.0 . . ?
C31 C30 C29 117.4(6) . . ?
C35 C30 C31 120.0 . . ?
C35 C30 C29 122.5(6) . . ?
C30 C35 H35 120.0 . . ?
C30 C35 C34 120.0 . . ?
C34 C35 H35 120.0 . . ?
C33 C34 H34 120.0 . . ?
C35 C34 C33 120.0 . . ?
C35 C34 H34 120.0 . . ?
N9 C26 C27 115.4(8) . . ?
N9 C26 C25 117.0(9) . . ?
C25 C26 C27 127.6(9) . . ?
C36 O3 Zn1 168.4(11) . . ?
N10 C27 C26 115.0(8) . . ?
N10 C27 C28 121.9(8) . . ?
C26 C27 C28 123.0(9) . . ?
N2 C2 C4 112.0(7) . . ?
N2 C2 C3 127.2(9) . . ?
C4 C2 C3 120.7(8) . . ?
N4 C9 C8 112.8(7) . . ?
N4 C9 C10 128.6(8) . . ?
C10 C9 C8 118.6(7) . . ?
N6 N7 Zn2 113.1(6) . . ?
C19 N7 Zn2 125.4(8) . . ?
C19 N7 N6 121.3(10) . . ?
C2 C3 H3A 109.5 . . ?
C2 C3 H3B 109.5 . . ?
C2 C3 H3C 109.5 . . ?
H3A C3 H3B 109.5 . . ?
H3A C3 H3C 109.5 . . ?
H3B C3 H3C 109.5 . . ?
C26 C25 H25 120.0 . . ?
C24 C25 C26 120.0(12) . . ?
C24 C25 H25 120.0 . . ?
N11 C29 C30 119.7(8) . . ?
O8 C29 N11 117.8(9) . . ?
O8 C29 C30 122.5(9) . . ?
C25 C24 C25 122.1(17) 4_575 . ?
C25 C24 H24 119.0 . . ?
C25 C24 H24 119.0 4_575 . ?
N7 N6 H6A 121.1 . . ?
C18 N6 N7 117.8(9) . . ?
C18 N6 H6A 121.1 . . ?
C27 C28 H28A 109.5 . . ?
C27 C28 H28B 109.5 . . ?
C27 C28 H28C 109.5 . . ?
H28A C28 H28B 109.5 . . ?
H28A C28 H28C 109.5 . . ?
H28B C28 H28C 109.5 . . ?
O7 C18 C15 121.4(8) . . ?
O7 C18 N6 120.4(10) . . ?
N6 C18 C15 118.1(8) . . ?
C9 C10 H10A 109.5 . . ?
C9 C10 H10B 109.5 . . ?
C9 C10 H10C 109.5 . . ?
H10A C10 H10B 109.5 . . ?
H10A C10 H10C 109.5 . . ?
H10B C10 H10C 109.5 . . ?
F2 C37 S004 112.1(8) . . ?
F2 C37 F3 107.3(9) . . ?
F2 C37 F1 109.9(12) . . ?
F3 C37 S004 109.5(10) . . ?
F1 C37 S004 111.6(8) . . ?
F1 C37 F3 106.2(10) . . ?
C38 O10 Zn2 149.4(7) . . ?
C23 C22 H22 119.5 . . ?
C23 C22 C21 121.0(13) . . ?
C21 C22 H22 119.5 . . ?
C22 C23 C22 116.7(17) . 4_575 ?
C22 C23 H23 121.7 . . ?
C22 C23 H23 121.7 4_575 . ?
N7 C19 C21 109.5(12) . . ?
N7 C19 C20 129.7(13) . . ?
C21 C19 C20 120.7(12) . . ?
C22 C21 C19 123.4(11) . . ?
N8 C21 C22 120.3(12) . . ?
N8 C21 C19 116.3(11) . . ?
C19 C20 H20A 109.5 . . ?
C19 C20 H20B 109.5 . . ?
C19 C20 H20C 109.5 . . ?
H20A C20 H20B 109.5 . . ?
H20A C20 H20C 109.5 . . ?
H20B C20 H20C 109.5 . . ?
O3 C36 H36A 109.5 . . ?
O3 C36 H36B 109.5 . . ?
O3 C36 H36C 109.5 . . ?
H36A C36 H36B 109.5 . . ?
H36A C36 H36C 109.5 . . ?
H36B C36 H36C 109.5 . . ?
C38 O11 Zn3 149.4(6) 4_575 . ?
C21 N8 Zn2 119.5(7) 4_575 . ?
C21 N8 Zn2 119.5(7) . . ?
C21 N8 C21 120.7(14) . 4_575 ?
Zn2 O9 H9A 109.8 . . ?
Zn2 O9 H9B 109.2 . . ?
H9A O9 H9B 109.5 . . ?

loop_
_geom_bond_atom_site_label_1
_geom_bond_atom_site_label_2
_geom_bond_distance
_geom_bond_site_symmetry_2
_geom_bond_publ_flag
Zn1 O2 2.211(6) . ?
Zn1 O1 2.243(6) . ?
Zn1 O4 2.109(6) . ?
Zn1 N2 2.203(8) . ?
Zn1 N4 2.203(7) . ?
Zn1 N3 2.179(4) . ?
Zn1 O3 2.069(10) . ?
Zn3 N9 2.208(10) 1_454 ?
Zn3 O8 2.225(7) 4_474 ?
Zn3 O8 2.225(7) 1_454 ?
Zn3 N10 2.224(7) 1_454 ?
Zn3 N10 2.224(7) 4_474 ?
Zn3 O12 2.181(16) . ?
Zn3 O11 2.117(9) . ?
Zn2 O7 2.212(7) 4_575 ?
Zn2 O7 2.212(7) . ?
Zn2 N7 2.190(8) 4_575 ?
Zn2 N7 2.190(8) . ?
Zn2 O10 2.051(17) . ?
Zn2 N8 2.226(14) . ?
Zn2 O9 1.826(13) . ?
S004 O4 1.439(6) . ?
S004 O6 1.441(8) . ?
S004 O5 1.460(10) . ?
S004 C37 1.833(12) . ?
O2 C11 1.201(9) . ?
O1 C1 1.245(12) . ?
N9 Zn3 2.208(10) 1_656 ?
N9 C26 1.382(10) 4_575 ?
N9 C26 1.382(10) . ?
N5 H5 0.8800 . ?
N5 N4 1.365(9) . ?
N5 C11 1.354(10) . ?
N2 N1 1.382(10) . ?
N2 C2 1.327(12) . ?
N1 H1 0.8800 . ?
N1 C1 1.358(13) . ?
N4 C9 1.263(11) . ?
F2 C37 1.301(15) . ?
F3 C37 1.338(14) . ?
N11 H11 0.8800 . ?
N11 N10 1.335(10) . ?
N11 C29 1.387(12) . ?
O8 Zn3 2.225(7) 1_656 ?
O8 C29 1.247(11) . ?
C11 C12 1.508(8) . ?
O7 C18 1.241(11) . ?
C12 C17 1.3900 . ?
C12 C13 1.3900 . ?
C17 H17 0.9500 . ?
C17 C16 1.3900 . ?
C16 H16 0.9500 . ?
C16 C15 1.3900 . ?
C15 C14 1.3900 . ?
C15 C18 1.499(11) . ?
C14 H14 0.9500 . ?
C14 C13 1.3900 . ?
C13 H13 0.9500 . ?
C8 N3 1.3900 . ?
C8 C7 1.3900 . ?
C8 C9 1.481(9) . ?
N3 C4 1.3900 . ?
C4 C5 1.3900 . ?
C4 C2 1.433(10) . ?
C5 H5A 0.9500 . ?
C5 C6 1.3900 . ?
C6 H6 0.9500 . ?
C6 C7 1.3900 . ?
C7 H7 0.9500 . ?
F1 C37 1.306(12) . ?
N10 Zn3 2.224(7) 1_656 ?
N10 C27 1.302(12) . ?
C1 C33 1.474(10) . ?
C33 C32 1.3900 . ?
C33 C34 1.3900 . ?
C32 H32 0.9500 . ?
C32 C31 1.3900 . ?
C31 H31 0.9500 . ?
C31 C30 1.3900 . ?
C30 C35 1.3900 . ?
C30 C29 1.413(11) . ?
C35 H35 0.9500 . ?
C35 C34 1.3900 . ?
C34 H34 0.9500 . ?
C26 C27 1.405(9) . ?
C26 C25 1.383(13) . ?
O3 C36 1.265(9) . ?
C27 C28 1.430(8) . ?
C2 C3 1.473(13) . ?
C9 C10 1.452(13) . ?
N7 N6 1.371(12) . ?
N7 C19 1.323(16) . ?
C3 H3A 0.9800 . ?
C3 H3B 0.9800 . ?
C3 H3C 0.9800 . ?
C25 H25 0.9500 . ?
C25 C24 1.359(13) . ?
C24 C25 1.359(13) 4_575 ?
C24 H24 0.9500 . ?
N6 H6A 0.8800 . ?
N6 C18 1.314(13) . ?
C28 H28A 0.9800 . ?
C28 H28B 0.9800 . ?
C28 H28C 0.9800 . ?
C10 H10A 0.9800 . ?
C10 H10B 0.9800 . ?
C10 H10C 0.9800 . ?
O10 C38 1.410(17) . ?
C22 H22 0.9500 . ?
C22 C23 1.383(9) . ?
C22 C21 1.399(9) . ?
C23 C22 1.383(9) 4_575 ?
C23 H23 0.9500 . ?
C19 C21 1.467(18) . ?
C19 C20 1.51(2) . ?
C21 N8 1.337(13) . ?
C20 H20A 0.9800 . ?
C20 H20B 0.9800 . ?
C20 H20C 0.9800 . ?
C36 H36A 0.9800 . ?
C36 H36B 0.9800 . ?
C36 H36C 0.9800 . ?
O11 C38 1.332(12) 4_575 ?
N8 C21 1.337(13) 4_575 ?
O9 H9A 0.9101 . ?
O9 H9B 0.9098 . ?

loop_
_platon_squeeze_void_nr
_platon_squeeze_void_average_x
_platon_squeeze_void_average_y
_platon_squeeze_void_average_z
_platon_squeeze_void_volume
_platon_squeeze_void_count_electrons
_platon_squeeze_void_content
1 0.500 0.092 0.451 4123 2092 ' '
